data_1548791
loop_
_publ_author_name
'Kalecik, Sedanur'
'Yavuz, Metin'
'Kavraz, Fatih'
'Eserci, Hande'
'A\(gar, Erbil'

_publ_section_title
;
 (<i>E</i>)-2-{[(4-Anilinophenyl)imino]methyl}-4-bromo-5-fluorophenol
;
_journal_coeditor_code HB4185
_journal_issue 12
_journal_name_full IUCrData
_journal_page_first x171708
_journal_paper_doi 10.1107/S2414314617017084
_journal_volume 2
_journal_year 2017
_chemical_formula_iupac 'C19 H14 Br F N2 O'
_chemical_formula_moiety 'C19 H14 Br F N2 O'
_chemical_formula_sum 'C19 H14 Br F N2 O'
_chemical_formula_weight 385.23
_chemical_name_common
;
(<i>E</i>)-2-{[(4-Anilinophenyl)imino]methyl}-4-bromo-5-fluorophenol
;
_space_group_crystal_system orthorhombic
_space_group_IT_number 61
_space_group_name_Hall '-P 2ac 2ab'
_space_group_name_H-M_alt 'P b c a'
_symmetry_space_group_name_Hall '-P 2ac 2ab'
_symmetry_space_group_name_H-M 'P b c a'
_atom_sites_solution_hydrogens mixed
_atom_sites_solution_primary direct
_audit_creation_method SHELXL-2016/6
_cell_angle_alpha 90
_cell_angle_beta 90
_cell_angle_gamma 90
_cell_formula_units_Z 8
_cell_length_a 13.4521(15)
_cell_length_b 7.1810(7)
_cell_length_c 34.204(3)
_cell_measurement_reflns_used 1184
_cell_measurement_temperature 293(2)
_cell_measurement_theta_max 20.8860
_cell_measurement_theta_min 3.8420
_cell_volume 3304.1(6)
_computing_cell_refinement
;
CrysAlis PRO (Rigaku OD, 2015)
;
_computing_data_collection
;
CrysAlis PRO (Rigaku OD, 2015)
;
_computing_data_reduction
;
CrysAlis PRO (Rigaku OD, 2015)
;
_computing_molecular_graphics
;
ORTEP-3 for Windows (Farrugia, 2012)
;
_computing_publication_material
;
SHELXL2016 (Sheldrick, 2015)
;
_computing_structure_refinement
;
SHELXL2016 (Sheldrick, 2015)
;
_computing_structure_solution
;
SHELXS97 (Sheldrick, 2008)
;
_diffrn_ambient_temperature 293(2)
_diffrn_measured_fraction_theta_full 0.996
_diffrn_measured_fraction_theta_max 0.995
_diffrn_measurement_device_type 'Agilent Xcalibur Eos'
_diffrn_measurement_method 'w scans'
_diffrn_radiation_type 'Mo K\a'
_diffrn_radiation_wavelength 0.71073
_diffrn_reflns_av_R_equivalents 0.0520
_diffrn_reflns_limit_h_max 9
_diffrn_reflns_limit_h_min -16
_diffrn_reflns_limit_k_max 8
_diffrn_reflns_limit_k_min -4
_diffrn_reflns_limit_l_max 42
_diffrn_reflns_limit_l_min -36
_diffrn_reflns_number 6640
_diffrn_reflns_theta_full 25.242
_diffrn_reflns_theta_max 26.358
_diffrn_reflns_theta_min 3.029
_diffrn_standards_decay_% ...
_diffrn_standards_interval_count ...
_diffrn_standards_interval_time ...
_diffrn_standards_number 6678
_exptl_absorpt_coefficient_mu 2.506
_exptl_absorpt_correction_T_max 0.896
_exptl_absorpt_correction_T_min 0.495
_exptl_absorpt_correction_type analytical
_exptl_absorpt_process_details
;
(CrysAlis PRO; Rigaku, 2015)
;
_exptl_crystal_colour red
_exptl_crystal_density_diffrn 1.549
_exptl_crystal_description prism
_exptl_crystal_F_000 1552
_exptl_crystal_size_max 0.395
_exptl_crystal_size_mid 0.248
_exptl_crystal_size_min 0.065
_refine_diff_density_max 0.351
_refine_diff_density_min -0.512
_refine_ls_extinction_method none
_refine_ls_goodness_of_fit_ref 0.970
_refine_ls_hydrogen_treatment mixed
_refine_ls_matrix_type full
_refine_ls_number_parameters 221
_refine_ls_number_reflns 3349
_refine_ls_number_restraints 0
_refine_ls_restrained_S_all 0.970
_refine_ls_R_factor_all 0.1458
_refine_ls_R_factor_gt 0.0548
_refine_ls_shift/su_max 0.001
_refine_ls_shift/su_mean 0.000
_refine_ls_structure_factor_coef Fsqd
_refine_ls_weighting_details 'w=1/[\s^2^(Fo^2^)+(0.0267P)^2^] where P=(Fo^2^+2Fc^2^)/3'
_refine_ls_weighting_scheme calc
_refine_ls_wR_factor_gt 0.0824
_refine_ls_wR_factor_ref 0.1104
_reflns_number_gt 1552
_reflns_number_total 3349
_reflns_threshold_expression 'I > 2\s(I)'
_cod_data_source_file hb4185sup1.cif
_cod_data_source_block I
_cod_database_code 1548791
_shelx_space_group_comment
;
The symmetry employed for this shelxl refinement is uniquely defined
by the following loop, which should always be used as a source of
symmetry information in preference to the above space-group names.
They are only intended as comments.
;

loop_
_space_group_symop_operation_xyz
'x, y, z'
'-x+1/2, -y, z+1/2'
'-x, y+1/2, -z+1/2'
'x+1/2, -y+1/2, -z'
'-x, -y, -z'
'x-1/2, y, -z-1/2'
'x, -y-1/2, z-1/2'
'-x-1/2, y-1/2, z'

loop_
_atom_site_type_symbol
_atom_site_label
_atom_site_fract_x
_atom_site_fract_y
_atom_site_fract_z
_atom_site_U_iso_or_equiv
_atom_site_adp_type
_atom_site_calc_flag
_atom_site_occupancy
Br Br1 0.65808(5) 0.86784(8) 0.50622(2) 0.0847(3) Uani d 1
F F1 0.8795(2) 0.8762(4) 0.52160(8) 0.0843(9) Uani d 1
O O1 0.88602(19) 0.6698(4) 0.65086(9) 0.0586(9) Uani d 1
H H01 0.848013 0.636740 0.668277 0.088 Uiso calc 1
N N2 0.7227(2) 0.6000(4) 0.68480(10) 0.0403(9) Uani d 1
N N1 0.5591(3) 0.4382(6) 0.83117(12) 0.0542(12) Uani d 1
C C8 0.6757(3) 0.5548(5) 0.72019(12) 0.0366(10) Uani d 1
C C3 0.7295(3) 0.7032(6) 0.61908(13) 0.0398(11) Uani d 1
C C7 0.6765(3) 0.6471(5) 0.65320(13) 0.0414(11) Uani d 1
H H7 0.607388 0.644255 0.652690 0.050 Uiso calc 1
C C11 0.5987(3) 0.4717(6) 0.79440(13) 0.0411(11) Uani d 1
C C13 0.5808(3) 0.6124(6) 0.73096(13) 0.0460(12) Uani d 1
H H13 0.541659 0.677957 0.713265 0.055 Uiso calc 1
C C9 0.7308(3) 0.4599(5) 0.74768(13) 0.0410(11) Uani d 1
H H9 0.795425 0.424950 0.741439 0.049 Uiso calc 1
C C4 0.6786(3) 0.7504(6) 0.58495(13) 0.0470(12) Uani d 1
H H4 0.609510 0.744233 0.584742 0.056 Uiso calc 1
C C5 0.7267(4) 0.8051(6) 0.55214(13) 0.0499(12) Uani d 1
C C10 0.6941(3) 0.4148(5) 0.78392(13) 0.0429(11) Uani d 1
H H10 0.732748 0.346709 0.801366 0.052 Uiso calc 1
C C12 0.5448(3) 0.5731(6) 0.76728(13) 0.0472(12) Uani d 1
H H12 0.481906 0.615940 0.774085 0.057 Uiso calc 1
C C2 0.8344(3) 0.7128(6) 0.61936(13) 0.0432(11) Uani d 1
C C14 0.5920(3) 0.3098(7) 0.85908(13) 0.0452(12) Uani d 1
C C6 0.8301(5) 0.8171(6) 0.55333(15) 0.0577(14) Uani d 1
C C15 0.6228(3) 0.1338(7) 0.84917(15) 0.0565(13) Uani d 1
H H15 0.625653 0.098961 0.823011 0.068 Uiso calc 1
C C1 0.8829(3) 0.7725(6) 0.58571(16) 0.0555(14) Uani d 1
H H1 0.951815 0.781849 0.585443 0.067 Uiso calc 1
C C19 0.5873(3) 0.3579(8) 0.89792(14) 0.0636(14) Uani d 1
H H19 0.566809 0.477105 0.904875 0.076 Uiso calc 1
C C16 0.6498(3) 0.0081(8) 0.87793(18) 0.0733(16) Uani d 1
H H16 0.671249 -0.110613 0.871086 0.088 Uiso calc 1
C C17 0.6449(4) 0.0586(9) 0.91645(18) 0.0784(18) Uani d 1
H H17 0.663745 -0.025643 0.935727 0.094 Uiso calc 1
C C18 0.6125(4) 0.2322(10) 0.92675(16) 0.0824(18) Uani d 1
H H18 0.607576 0.265250 0.952963 0.099 Uiso calc 1
H H02 0.516(3) 0.515(5) 0.8390(13) 0.049(16) Uiso d 1

loop_
_atom_site_aniso_label
_atom_site_aniso_U_11
_atom_site_aniso_U_22
_atom_site_aniso_U_33
_atom_site_aniso_U_12
_atom_site_aniso_U_13
_atom_site_aniso_U_23
Br1 0.1416(6) 0.0693(4) 0.0432(3) 0.0091(4) -0.0233(3) 0.0049(3)
F1 0.127(2) 0.078(2) 0.0485(19) -0.0068(18) 0.0331(17) 0.0069(18)
O1 0.0495(19) 0.083(2) 0.044(2) 0.0085(18) -0.0003(15) 0.007(2)
N2 0.052(2) 0.036(2) 0.033(2) 0.0052(19) 0.0005(18) 0.0016(19)
N1 0.058(3) 0.068(3) 0.037(2) 0.024(3) 0.011(2) 0.004(2)
C8 0.047(3) 0.031(2) 0.032(3) -0.001(2) -0.002(2) 0.001(2)
C3 0.048(3) 0.035(3) 0.037(3) -0.002(2) 0.001(2) 0.000(2)
C7 0.042(3) 0.038(3) 0.044(3) 0.001(2) 0.002(2) -0.002(2)
C11 0.043(3) 0.043(3) 0.038(3) -0.002(2) 0.004(2) -0.003(2)
C13 0.045(3) 0.049(3) 0.044(3) 0.007(3) -0.003(2) 0.007(3)
C9 0.037(3) 0.041(3) 0.045(3) 0.007(2) 0.002(2) -0.006(2)
C4 0.062(3) 0.038(3) 0.041(3) 0.008(3) -0.001(2) -0.003(2)
C5 0.076(4) 0.038(3) 0.036(3) 0.011(3) -0.005(3) -0.003(2)
C10 0.047(3) 0.045(3) 0.037(3) 0.004(2) -0.003(2) 0.003(2)
C12 0.048(3) 0.049(3) 0.045(3) 0.012(2) 0.002(2) 0.009(3)
C2 0.051(3) 0.037(3) 0.042(3) 0.003(3) 0.002(2) -0.004(2)
C14 0.036(3) 0.067(4) 0.032(3) 0.000(3) -0.002(2) 0.005(3)
C6 0.103(5) 0.032(3) 0.038(3) 0.005(3) 0.021(3) -0.002(2)
C15 0.057(3) 0.067(4) 0.045(3) 0.009(3) 0.005(2) 0.007(3)
C1 0.061(3) 0.048(3) 0.057(4) 0.003(3) 0.022(3) 0.004(3)
C19 0.069(3) 0.079(4) 0.043(3) 0.004(3) 0.000(3) -0.002(3)
C16 0.066(3) 0.081(4) 0.073(4) 0.018(3) 0.005(3) 0.020(4)
C17 0.081(4) 0.103(5) 0.051(4) 0.009(4) -0.004(3) 0.031(4)
C18 0.085(4) 0.125(6) 0.037(4) 0.000(4) -0.006(3) 0.004(4)

loop_
_atom_type_symbol
_atom_type_description
_atom_type_scat_dispersion_real
_atom_type_scat_dispersion_imag
_atom_type_scat_source
C C 0.0033 0.0016 'International Tables Vol C Tables 4.2.6.8 and 6.1.1.4'
H H 0.0000 0.0000 'International Tables Vol C Tables 4.2.6.8 and 6.1.1.4'
N N 0.0061 0.0033 'International Tables Vol C Tables 4.2.6.8 and 6.1.1.4'
O O 0.0106 0.0060 'International Tables Vol C Tables 4.2.6.8 and 6.1.1.4'
F F 0.0171 0.0103 'International Tables Vol C Tables 4.2.6.8 and 6.1.1.4'
Br Br -0.2901 2.4595 'International Tables Vol C Tables 4.2.6.8 and 6.1.1.4'

loop_
_geom_angle_atom_site_label_1
_geom_angle_atom_site_label_2
_geom_angle_atom_site_label_3
_geom_angle
C2 O1 H01 109.5
C7 N2 C8 124.4(4)
C11 N1 C14 127.7(4)
C11 N1 H02 116(3)
C14 N1 H02 116(3)
C9 C8 C13 117.4(4)
C9 C8 N2 117.5(4)
C13 C8 N2 124.9(4)
C4 C3 C2 119.0(4)
C4 C3 C7 120.5(4)
C2 C3 C7 120.5(4)
N2 C7 C3 121.2(4)
N2 C7 H7 119.4
C3 C7 H7 119.4
C12 C11 N1 119.8(4)
C12 C11 C10 117.7(4)
N1 C11 C10 122.4(4)
C12 C13 C8 120.4(4)
C12 C13 H13 119.8
C8 C13 H13 119.8
C10 C9 C8 122.7(4)
C10 C9 H9 118.7
C8 C9 H9 118.7
C5 C4 C3 121.9(4)
C5 C4 H4 119.0
C3 C4 H4 119.0
C4 C5 C6 118.1(5)
C4 C5 Br1 121.9(4)
C6 C5 Br1 120.0(4)
C9 C10 C11 119.6(4)
C9 C10 H10 120.2
C11 C10 H10 120.2
C13 C12 C11 122.2(4)
C13 C12 H12 118.9
C11 C12 H12 118.9
O1 C2 C1 120.1(4)
O1 C2 C3 121.3(4)
C1 C2 C3 118.5(4)
C15 C14 C19 118.9(5)
C15 C14 N1 122.3(4)
C19 C14 N1 118.7(5)
F1 C6 C1 118.5(5)
F1 C6 C5 119.4(5)
C1 C6 C5 122.2(5)
C14 C15 C16 120.3(5)
C14 C15 H15 119.8
C16 C15 H15 119.8
C6 C1 C2 120.3(5)
C6 C1 H1 119.9
C2 C1 H1 119.9
C14 C19 C18 121.0(5)
C14 C19 H19 119.5
C18 C19 H19 119.5
C17 C16 C15 119.9(6)
C17 C16 H16 120.0
C15 C16 H16 120.0
C18 C17 C16 120.4(6)
C18 C17 H17 119.8
C16 C17 H17 119.8
C17 C18 C19 119.4(6)
C17 C18 H18 120.3
C19 C18 H18 120.3

loop_
_geom_bond_atom_site_label_1
_geom_bond_atom_site_label_2
_geom_bond_distance
Br1 C5 1.877(5)
F1 C6 1.341(5)
O1 C2 1.318(5)
O1 H01 0.8200
N2 C7 1.292(5)
N2 C8 1.403(5)
N1 C11 1.387(5)
N1 C14 1.399(5)
N1 H02 0.84(4)
C8 C9 1.378(5)
C8 C13 1.392(5)
C3 C4 1.396(5)
C3 C2 1.413(5)
C3 C7 1.426(5)
C7 H7 0.9300
C11 C12 1.385(5)
C11 C10 1.394(5)
C13 C12 1.363(5)
C13 H13 0.9300
C9 C10 1.372(5)
C9 H9 0.9300
C4 C5 1.354(6)
C4 H4 0.9300
C5 C6 1.394(6)
C10 H10 0.9300
C12 H12 0.9300
C2 C1 1.390(6)
C14 C15 1.373(6)
C14 C19 1.374(6)
C6 C1 1.354(6)
C15 C16 1.384(6)
C15 H15 0.9300
C1 H1 0.9300
C19 C18 1.380(7)
C19 H19 0.9300
C16 C17 1.368(7)
C16 H16 0.9300
C17 C18 1.367(7)
C17 H17 0.9300
C18 H18 0.9300

loop_
_geom_hbond_atom_site_label_D
_geom_hbond_atom_site_label_H
_geom_hbond_atom_site_label_A
_geom_hbond_site_symmetry_A
_geom_hbond_distance_DH
_geom_hbond_distance_HA
_geom_hbond_distance_DA
_geom_hbond_angle_DHA
O1 H01 N2 . 0.82 1.80 2.535(4) 149
N1 H02 O1 6_557 0.84(4) 2.11(4) 2.927(5) 166(4)

loop_
_geom_torsion_atom_site_label_1
_geom_torsion_atom_site_label_2
_geom_torsion_atom_site_label_3
_geom_torsion_atom_site_label_4
_geom_torsion
C7 N2 C8 C9 162.7(4)
C7 N2 C8 C13 -23.2(7)
C8 N2 C7 C3 175.8(4)
C4 C3 C7 N2 178.9(4)
C2 C3 C7 N2 -1.5(6)
C14 N1 C11 C12 165.8(4)
C14 N1 C11 C10 -17.5(7)
C9 C8 C13 C12 -0.7(6)
N2 C8 C13 C12 -174.8(4)
C13 C8 C9 C10 2.7(6)
N2 C8 C9 C10 177.3(4)
C2 C3 C4 C5 0.0(7)
C7 C3 C4 C5 179.7(4)
C3 C4 C5 C6 -1.3(7)
C3 C4 C5 Br1 179.8(3)
C8 C9 C10 C11 -2.3(6)
C12 C11 C10 C9 -0.2(6)
N1 C11 C10 C9 -176.9(4)
C8 C13 C12 C11 -1.8(7)
N1 C11 C12 C13 179.0(4)
C10 C11 C12 C13 2.2(7)
C4 C3 C2 O1 179.9(4)
C7 C3 C2 O1 0.3(6)
C4 C3 C2 C1 1.2(6)
C7 C3 C2 C1 -178.5(4)
C11 N1 C14 C15 -40.7(7)
C11 N1 C14 C19 143.4(5)
C4 C5 C6 F1 -178.0(4)
Br1 C5 C6 F1 0.9(6)
C4 C5 C6 C1 1.4(7)
Br1 C5 C6 C1 -179.7(4)
C19 C14 C15 C16 -0.7(7)
N1 C14 C15 C16 -176.6(4)
F1 C6 C1 C2 179.3(4)
C5 C6 C1 C2 -0.2(7)
O1 C2 C1 C6 -179.9(4)
C3 C2 C1 C6 -1.1(7)
C15 C14 C19 C18 -0.4(7)
N1 C14 C19 C18 175.7(4)
C14 C15 C16 C17 0.6(7)
C15 C16 C17 C18 0.7(8)
C16 C17 C18 C19 -1.7(8)
C14 C19 C18 C17 1.6(8)

_cod_database_fobs_code 1548791
